data_1510573
loop_
_publ_author_name
'Iwasaki, H.'

_publ_section_title
;
 The crystal structure and the phase transition of a metastable phase in
 the Au.662 Zn.378 alloy
;
_journal_name_full 'Journal of the Physical Society of Japan'
_journal_page_first 1620
_journal_page_last 1633
_journal_paper_doi 10.1143/JPSJ.17.1620
_journal_volume 17
_journal_year 1962
_chemical_formula_sum 'Au5 Zn3'
_space_group_IT_number 26
_symmetry_space_group_name_Hall 'P 2c -2'
_symmetry_space_group_name_H-M 'P m c 21'
_cell_angle_alpha 90
_cell_angle_beta 90
_cell_angle_gamma 90
_cell_formula_units_Z 2
_cell_length_a 6.345
_cell_length_b 8.971
_cell_length_c 4.486
_cell_volume 255.348
_citation_journal_id_ASTM JUPSAU
_cod_data_source_file gold_677.cif
_cod_data_source_block Au5Zn3
_cod_original_cell_volume 255.3476
_cod_database_code 1510573

loop_
_symmetry_equiv_pos_as_xyz
x,y,z
-x,-y,z+1/2
-x,y,z
x,-y,z+1/2

loop_
_atom_site_label
_atom_site_type_symbol
_atom_site_fract_x
_atom_site_fract_y
_atom_site_fract_z
_atom_site_occupancy
_atom_site_U_iso_or_equiv
Zn3 Zn 0.5 0.142 0.289 0.8 0.0
Au1 Au 0 0.358 0.729 0.1 0.0
Au2 Au 0 0.122 0.284 0.4 0.0
Zn4 Zn 0.5 0.376 0.716 0.4 0.0
Zn6 Zn 0.227 0.376 0.202 0.15 0.0
Zn2 Zn 0 0.122 0.284 0.6 0.0
Au6 Au 0.227 0.376 0.202 0.85 0.0
Au4 Au 0.5 0.376 0.716 0.6 0.0
Au5 Au 0.254 0.116 0.802 1 0.0
Au3 Au 0.5 0.142 0.289 0.2 0.0
Zn1 Zn 0 0.358 0.729 0.9 0.0
